data_4078583
loop_
_publ_author_name
'Guo, Shuai'
'Huynh, Han Vinh'

_publ_section_title
;
 Dipalladium Complexes with Triazolidin-Diylidene Bridges and Their
 Catalytic Activities
;
_journal_issue 12
_journal_name_full Organometallics
_journal_page_first 4565
_journal_paper_doi 10.1021/om3003625
_journal_volume 31
_journal_year 2012
_chemical_formula_sum 'C41 H48 F12 N8 O8 Pd2'
_chemical_formula_weight 1221.67
_chemical_name_systematic
; 
 ? 
;
_space_group_IT_number 14
_symmetry_cell_setting monoclinic
_symmetry_space_group_name_Hall '-P 2ybc'
_symmetry_space_group_name_H-M 'P 1 21/c 1'
_atom_sites_solution_hydrogens geom
_atom_sites_solution_primary direct
_atom_sites_solution_secondary difmap
_audit_creation_method SHELXL-97
_cell_angle_alpha 90.00
_cell_angle_beta 104.890(3)
_cell_angle_gamma 90.00
_cell_formula_units_Z 4
_cell_length_a 14.4073(17)
_cell_length_b 26.565(3)
_cell_length_c 13.7018(17)
_cell_measurement_reflns_used 1022
_cell_measurement_temperature 100(2)
_cell_measurement_theta_max 24.83
_cell_measurement_theta_min 2.12
_cell_volume 5068.0(10)
_computing_cell_refinement 'Bruker SMART'
_computing_data_collection 'Bruker SMART'
_computing_data_reduction 'Bruker SAINT'
_computing_molecular_graphics 'Bruker SHELXTL'
_computing_publication_material 'Bruker SHELXTL'
_computing_structure_refinement 'SHELXL-97 (Sheldrick, 1997)'
_computing_structure_solution 'SHELXS-97 (Sheldrick, 1990)'
_diffrn_ambient_temperature 100(2)
_diffrn_measured_fraction_theta_full 1.000
_diffrn_measured_fraction_theta_max 1.000
_diffrn_measurement_device_type 'CCD area detector'
_diffrn_measurement_method 'phi and omega scans'
_diffrn_radiation_monochromator graphite
_diffrn_radiation_source 'fine-focus sealed tube'
_diffrn_radiation_type MoK\a
_diffrn_radiation_wavelength 0.71073
_diffrn_reflns_av_R_equivalents 0.0372
_diffrn_reflns_av_sigmaI/netI 0.0396
_diffrn_reflns_limit_h_max 12
_diffrn_reflns_limit_h_min -17
_diffrn_reflns_limit_k_max 31
_diffrn_reflns_limit_k_min -31
_diffrn_reflns_limit_l_max 16
_diffrn_reflns_limit_l_min -14
_diffrn_reflns_number 29823
_diffrn_reflns_theta_full 25.00
_diffrn_reflns_theta_max 25.00
_diffrn_reflns_theta_min 1.53
_exptl_absorpt_coefficient_mu 0.809
_exptl_absorpt_correction_T_max 0.8680
_exptl_absorpt_correction_T_min 0.7378
_exptl_absorpt_correction_type multi-scan
_exptl_absorpt_process_details 'Sadabs, (Sheldrick 2001)'
_exptl_crystal_colour Colourless
_exptl_crystal_density_diffrn 1.601
_exptl_crystal_density_meas ?
_exptl_crystal_density_method 'not measured'
_exptl_crystal_description Block
_exptl_crystal_F_000 2456
_exptl_crystal_size_max 0.40
_exptl_crystal_size_mid 0.26
_exptl_crystal_size_min 0.18
_refine_diff_density_max 2.027
_refine_diff_density_min -1.624
_refine_diff_density_rms 0.127
_refine_ls_extinction_method none
_refine_ls_goodness_of_fit_ref 1.039
_refine_ls_hydrogen_treatment constr
_refine_ls_matrix_type full
_refine_ls_number_parameters 694
_refine_ls_number_reflns 8931
_refine_ls_number_restraints 313
_refine_ls_restrained_S_all 1.072
_refine_ls_R_factor_all 0.1131
_refine_ls_R_factor_gt 0.0882
_refine_ls_shift/su_max 0.001
_refine_ls_shift/su_mean 0.000
_refine_ls_structure_factor_coef Fsqd
_refine_ls_weighting_details 'calc w=1/[\s^2^(Fo^2^)+(0.1067P)^2^+29.7989P] where P=(Fo^2^+2Fc^2^)/3'
_refine_ls_weighting_scheme calc
_refine_ls_wR_factor_gt 0.2222
_refine_ls_wR_factor_ref 0.2418
_reflns_number_gt 6626
_reflns_number_total 8931
_reflns_threshold_expression >2sigma(I)
_cod_data_source_file om3003625_si_002.cif
_cod_data_source_block b227a
_cod_depositor_comments
;
The following automatic conversions were performed:

'_symmetry_cell_setting' value 'Monoclinic' changed to 'monoclinic'
according to /home/saulius/struct/CIF-dictionaries/cif_core.dic
dictionary named 'cif_core.dic' version 2.4.1 from
2010-06-29.

'_exptl_absorpt_correction_type' value 'Multi-scan'
changed to 'multi-scan' according to
/home/saulius/struct/CIF-dictionaries/cif_core.dic dictionary named
'cif_core.dic' version 2.4.1 from 2010-06-29.

Automatic conversion script
Id: cif_fix_values 1891 2012-01-12 08:04:46Z andrius 

The following automatic conversions were performed:

'_exptl_crystal_density_meas' value 'Not Measured' was changed to '?'
- the value is perceived as not measured.

Automatic conversion script
Id: cif_fix_values 3008 2015-01-20 13:52:24Z robertas 
;
_cod_original_cell_volume 5068.0(11)
_cod_original_sg_symbol_H-M P2(1)/c
_cod_database_code 4078583

loop_
_symmetry_equiv_pos_as_xyz
'x, y, z'
'-x, y+1/2, -z+1/2'
'-x, -y, -z'
'x, -y-1/2, z-1/2'

loop_
_atom_site_label
_atom_site_type_symbol
_atom_site_fract_x
_atom_site_fract_y
_atom_site_fract_z
_atom_site_U_iso_or_equiv
_atom_site_adp_type
_atom_site_occupancy
_atom_site_symmetry_multiplicity
_atom_site_calc_flag
_atom_site_refinement_flags
_atom_site_disorder_assembly
_atom_site_disorder_group
Pd1 Pd 0.60237(5) 0.12145(3) 0.42948(5) 0.0613(3) Uani 1 1 d U . .
Pd2 Pd 0.30679(5) 0.12925(3) 0.01684(5) 0.0695(3) Uani 1 1 d . . .
F1 F 0.321(3) 0.0679(8) 0.5803(19) 0.108(5) Uani 0.50 1 d PDU A 1
F2 F 0.351(3) 0.1476(7) 0.5757(18) 0.103(5) Uani 0.50 1 d PDU A 1
F3 F 0.281(3) 0.1080(12) 0.441(2) 0.077(4) Uani 0.50 1 d PDU A 1
F4 F 0.9261(9) 0.1142(6) 0.4051(9) 0.115(4) Uani 0.50 1 d PDU B 1
F5 F 0.8452(16) 0.0796(5) 0.2750(15) 0.101(4) Uani 0.50 1 d PDU B 1
F6 F 0.8902(11) 0.1550(6) 0.2683(12) 0.117(4) Uani 0.50 1 d PDU B 1
F7 F 0.122(2) 0.1190(6) 0.2521(13) 0.121(5) Uani 0.50 1 d PDU C 1
F8 F 0.0898(14) 0.0450(5) 0.2103(13) 0.103(4) Uani 0.50 1 d PDU C 1
F9 F 0.0153(15) 0.1017(7) 0.1188(19) 0.099(5) Uani 0.50 1 d PDU C 1
F10 F 0.5723(10) 0.1702(6) -0.1009(11) 0.108(4) Uani 0.50 1 d PDU D 1
F11 F 0.5430(14) 0.1127(8) -0.2148(15) 0.095(4) Uani 0.50 1 d PDU D 1
F12 F 0.4557(10) 0.1777(5) -0.2280(13) 0.090(4) Uani 0.50 1 d PDU D 1
O2 O 0.476(3) 0.0521(8) 0.505(2) 0.090(7) Uani 0.50 1 d PDU E 1
O4 O 0.7468(15) 0.1866(5) 0.3499(17) 0.107(5) Uani 0.50 1 d PDU F 1
F1X F 0.312(3) 0.0580(7) 0.5477(19) 0.108(5) Uani 0.50 1 d PDU A 2
F2X F 0.346(3) 0.1347(8) 0.5977(18) 0.103(5) Uani 0.50 1 d PDU A 2
F3X F 0.284(3) 0.1189(12) 0.442(2) 0.077(4) Uani 0.50 1 d PDU A 2
F4X F 0.9124(9) 0.1591(6) 0.3616(11) 0.115(4) Uani 0.50 1 d PDU B 2
F5X F 0.8704(16) 0.0833(5) 0.3062(15) 0.101(4) Uani 0.50 1 d PDU B 2
F6X F 0.8391(11) 0.1478(6) 0.2141(10) 0.117(4) Uani 0.50 1 d PDU B 2
F7X F 0.130(2) 0.0976(7) 0.2678(12) 0.121(5) Uani 0.50 1 d PDU C 2
F8X F 0.0588(14) 0.0449(5) 0.1633(13) 0.103(4) Uani 0.50 1 d PDU C 2
F9X F 0.0291(15) 0.1208(6) 0.1350(19) 0.099(5) Uani 0.50 1 d PDU C 2
F10X F 0.5990(9) 0.1365(6) -0.1047(11) 0.108(4) Uani 0.50 1 d PDU D 2
F11X F 0.5096(14) 0.1136(8) -0.2439(14) 0.095(4) Uani 0.50 1 d PDU D 2
F12X F 0.4958(11) 0.1874(5) -0.1916(13) 0.090(4) Uani 0.50 1 d PDU D 2
O2X O 0.490(3) 0.0574(8) 0.545(2) 0.090(7) Uani 0.50 1 d PDU E 2
O4X O 0.7042(12) 0.1757(6) 0.2952(15) 0.107(5) Uani 0.50 1 d PDU F 2
O1 O 0.4795(4) 0.1330(3) 0.4722(5) 0.0703(17) Uani 1 1 d . E .
O3 O 0.7244(4) 0.1073(3) 0.3853(5) 0.0777(19) Uani 1 1 d . F .
O5 O 0.2074(6) 0.1263(3) 0.0968(7) 0.100(2) Uani 1 1 d U . .
O6 O 0.2009(6) 0.0434(4) 0.0869(7) 0.105(2) Uani 1 1 d U . .
O7 O 0.4081(5) 0.1510(2) -0.0530(5) 0.0674(16) Uani 1 1 d . . .
O8 O 0.4151(4) 0.0748(2) -0.1216(5) 0.0633(15) Uani 1 1 d . . .
N1 N 0.7050(6) 0.1802(3) 0.6157(7) 0.073(2) Uani 1 1 d . . .
N2 N 0.7353(5) 0.1001(3) 0.6311(5) 0.0574(17) Uani 1 1 d . . .
N3 N 0.4553(5) 0.1321(3) 0.2233(5) 0.0602(19) Uani 1 1 d . . .
N4 N 0.5119(4) 0.0591(3) 0.2500(5) 0.0563(18) Uani 1 1 d . . .
N5 N 0.4446(5) 0.0597(3) 0.1577(5) 0.0569(17) Uani 1 1 d . . .
N6 N 0.1784(6) 0.2014(4) -0.1255(6) 0.076(2) Uani 1 1 d . . .
N7 N 0.1488(6) 0.1259(3) -0.1794(7) 0.074(2) Uani 1 1 d U . .
C1 C 0.6860(6) 0.1352(4) 0.5709(7) 0.066(2) Uani 1 1 d . . .
C2 C 0.7697(8) 0.1743(4) 0.7074(8) 0.075(3) Uani 1 1 d . . .
C3 C 0.8160(10) 0.2077(5) 0.7846(10) 0.099(4) Uani 1 1 d . . .
H3 H 0.8004 0.2425 0.7795 0.119 Uiso 1 1 calc R . .
C4 C 0.8814(11) 0.1905(7) 0.8644(10) 0.105(5) Uani 1 1 d . . .
H4 H 0.9136 0.2133 0.9152 0.126 Uiso 1 1 calc R . .
C5 C 0.9030(8) 0.1405(7) 0.8741(8) 0.095(4) Uani 1 1 d . . .
H5 H 0.9511 0.1294 0.9313 0.114 Uiso 1 1 calc R . .
C6 C 0.8567(8) 0.1048(5) 0.8029(8) 0.081(3) Uani 1 1 d . . .
H6 H 0.8704 0.0699 0.8122 0.098 Uiso 1 1 calc R . .
C7 C 0.7897(6) 0.1228(4) 0.7180(7) 0.067(3) Uani 1 1 d . . .
C8 C 0.6629(9) 0.2285(4) 0.5691(12) 0.102(4) Uani 1 1 d . . .
H8 H 0.6235 0.2161 0.5024 0.123 Uiso 1 1 calc R . .
C9 C 0.5883(11) 0.2477(6) 0.6120(14) 0.144(6) Uani 1 1 d . . .
H9A H 0.6151 0.2543 0.6841 0.217 Uiso 1 1 calc R . .
H9B H 0.5367 0.2228 0.6033 0.217 Uiso 1 1 calc R . .
H9C H 0.5627 0.2790 0.5778 0.217 Uiso 1 1 calc R . .
C10 C 0.7301(9) 0.2600(6) 0.5367(12) 0.126(6) Uani 1 1 d . . .
H10A H 0.6968 0.2898 0.5023 0.189 Uiso 1 1 calc R . .
H10B H 0.7587 0.2412 0.4902 0.189 Uiso 1 1 calc R . .
H10C H 0.7808 0.2707 0.5956 0.189 Uiso 1 1 calc R . .
C11 C 0.7290(6) 0.0456(4) 0.6062(7) 0.065(2) Uani 1 1 d . . .
H11 H 0.6795 0.0418 0.5405 0.078 Uiso 1 1 calc R . .
C12 C 0.6948(7) 0.0150(4) 0.6843(7) 0.074(3) Uani 1 1 d . . .
H12A H 0.7461 0.0132 0.7470 0.110 Uiso 1 1 calc R . .
H12B H 0.6781 -0.0191 0.6585 0.110 Uiso 1 1 calc R . .
H12C H 0.6381 0.0311 0.6977 0.110 Uiso 1 1 calc R . .
C13 C 0.8248(7) 0.0261(4) 0.5898(8) 0.071(2) Uani 1 1 d . . .
H13A H 0.8420 0.0459 0.5367 0.106 Uiso 1 1 calc R . .
H13B H 0.8177 -0.0094 0.5694 0.106 Uiso 1 1 calc R . .
H13C H 0.8754 0.0293 0.6527 0.106 Uiso 1 1 calc R . .
C14 C 0.4478(7) 0.0963(4) 0.5068(8) 0.072(3) Uani 1 1 d D . .
C15 C 0.3464(6) 0.1036(4) 0.5243(7) 0.077(3) Uani 1 1 d D A .
C16 C 0.7546(8) 0.1404(5) 0.3413(9) 0.085(3) Uani 1 1 d D . .
C17 C 0.8519(8) 0.1257(5) 0.3158(8) 0.112(6) Uani 1 1 d D B .
C18 C 0.5198(6) 0.1039(4) 0.2905(7) 0.060(2) Uani 1 1 d . . .
C19 C 0.4100(6) 0.1055(4) 0.1405(7) 0.063(2) Uani 1 1 d . . .
C20 C 0.4382(8) 0.1857(4) 0.2372(8) 0.077(3) Uani 1 1 d . . .
H20A H 0.4935 0.2000 0.2867 0.115 Uiso 1 1 calc R . .
H20B H 0.3804 0.1895 0.2617 0.115 Uiso 1 1 calc R . .
H20C H 0.4294 0.2033 0.1727 0.115 Uiso 1 1 calc R . .
C21 C 0.5662(6) 0.0133(4) 0.2909(8) 0.070(3) Uani 1 1 d . . .
H21A H 0.6241 0.0228 0.3429 0.104 Uiso 1 1 calc R . .
H21B H 0.5847 -0.0046 0.2363 0.104 Uiso 1 1 calc R . .
H21C H 0.5260 -0.0085 0.3206 0.104 Uiso 1 1 calc R . .
C22 C 0.4212(6) 0.0156(4) 0.0951(7) 0.070(3) Uani 1 1 d . . .
H22A H 0.3841 -0.0078 0.1255 0.105 Uiso 1 1 calc R . .
H22B H 0.4805 -0.0007 0.0894 0.105 Uiso 1 1 calc R . .
H22C H 0.3830 0.0254 0.0278 0.105 Uiso 1 1 calc R . .
C23 C 0.2027(7) 0.1529(4) -0.1078(7) 0.071(3) Uani 1 1 d . . .
C24 C 0.1075(7) 0.2061(5) -0.2141(7) 0.073(3) Uani 1 1 d . . .
C25 C 0.0604(8) 0.2484(5) -0.2644(8) 0.087(3) Uani 1 1 d . . .
H25 H 0.0758 0.2816 -0.2399 0.104 Uiso 1 1 calc R . .
C26 C -0.0086(9) 0.2391(6) -0.3504(10) 0.102(4) Uani 1 1 d . . .
H26 H -0.0444 0.2666 -0.3852 0.123 Uiso 1 1 calc R . .
C27 C -0.0292(7) 0.1914(6) -0.3897(8) 0.091(4) Uani 1 1 d . . .
H27 H -0.0761 0.1875 -0.4521 0.110 Uiso 1 1 calc R . .
C28 C 0.0170(8) 0.1486(6) -0.3406(9) 0.100(4) Uani 1 1 d . . .
H28 H 0.0017 0.1155 -0.3657 0.119 Uiso 1 1 calc R . .
C29 C 0.0889(6) 0.1589(5) -0.2495(7) 0.073(3) Uani 1 1 d . . .
C30 C 0.2260(8) 0.2439(5) -0.0627(9) 0.087(3) Uani 1 1 d . . .
H30 H 0.2708 0.2268 -0.0042 0.104 Uiso 1 1 calc R . .
C31 C 0.1599(9) 0.2703(6) -0.0157(12) 0.125(5) Uani 1 1 d . . .
H31A H 0.1951 0.2958 0.0310 0.188 Uiso 1 1 calc R . .
H31B H 0.1305 0.2462 0.0215 0.188 Uiso 1 1 calc R . .
H31C H 0.1096 0.2866 -0.0681 0.188 Uiso 1 1 calc R . .
C32 C 0.2895(12) 0.2688(6) -0.1114(17) 0.178(10) Uani 1 1 d . . .
H32A H 0.3168 0.2442 -0.1495 0.267 Uiso 1 1 calc R . .
H32B H 0.3414 0.2850 -0.0605 0.267 Uiso 1 1 calc R . .
H32C H 0.2540 0.2945 -0.1576 0.267 Uiso 1 1 calc R . .
C33 C 0.1647(9) 0.0724(6) -0.1820(11) 0.107(4) Uani 1 1 d U . .
H33 H 0.2217 0.0650 -0.1246 0.129 Uiso 1 1 calc R . .
C34 C 0.0867(11) 0.0413(6) -0.1660(12) 0.130(5) Uani 1 1 d . . .
H34A H 0.0667 0.0538 -0.1071 0.194 Uiso 1 1 calc R . .
H34B H 0.1086 0.0064 -0.1541 0.194 Uiso 1 1 calc R . .
H34C H 0.0322 0.0429 -0.2259 0.194 Uiso 1 1 calc R . .
C35 C 0.1935(9) 0.0565(6) -0.2809(10) 0.107(4) Uani 1 1 d . . .
H35A H 0.1415 0.0653 -0.3400 0.161 Uiso 1 1 calc R . .
H35B H 0.2047 0.0201 -0.2801 0.161 Uiso 1 1 calc R . .
H35C H 0.2523 0.0743 -0.2842 0.161 Uiso 1 1 calc R . .
C36 C 0.1781(7) 0.0878(5) 0.1036(8) 0.083(3) Uani 1 1 d DU C .
C37 C 0.0999(6) 0.0895(3) 0.1710(6) 0.069(2) Uani 1 1 d DU . .
C38 C 0.4349(6) 0.1188(4) -0.1068(6) 0.055(2) Uani 1 1 d . D .
C39 C 0.5080(6) 0.1425(3) -0.1616(6) 0.069(3) Uani 1 1 d D . .
N1S N 0.6366(8) 0.0701(6) 0.1060(8) 0.138(5) Uani 1 1 d . . .
C1S C 0.6966(8) 0.0748(6) 0.0674(9) 0.102(4) Uani 1 1 d . . .
C2S C 0.7743(9) 0.0796(6) 0.0185(9) 0.116(5) Uani 1 1 d . . .
H2S1 H 0.7609 0.1078 -0.0292 0.174 Uiso 1 1 calc R . .
H2S2 H 0.7797 0.0484 -0.0179 0.174 Uiso 1 1 calc R . .
H2S3 H 0.8346 0.0858 0.0696 0.174 Uiso 1 1 calc R . .

loop_
_atom_site_aniso_label
_atom_site_aniso_U_11
_atom_site_aniso_U_22
_atom_site_aniso_U_33
_atom_site_aniso_U_23
_atom_site_aniso_U_13
_atom_site_aniso_U_12
Pd1 0.0462(4) 0.0868(5) 0.0580(4) 0.0188(3) 0.0263(3) 0.0051(3)
Pd2 0.0614(5) 0.0988(6) 0.0556(4) 0.0253(4) 0.0284(3) 0.0285(4)
F1 0.081(6) 0.140(8) 0.120(13) 0.057(8) 0.058(10) 0.024(6)
F2 0.058(5) 0.194(10) 0.063(9) -0.021(8) 0.024(7) 0.018(8)
F3 0.050(4) 0.089(10) 0.089(4) 0.010(5) 0.012(3) -0.011(7)
F4 0.070(5) 0.170(10) 0.105(8) -0.029(7) 0.024(5) -0.009(7)
F5 0.050(10) 0.164(7) 0.092(10) -0.006(6) 0.022(8) 0.000(5)
F6 0.096(9) 0.151(8) 0.131(10) -0.007(8) 0.079(8) -0.031(7)
F7 0.127(7) 0.144(12) 0.083(6) 0.009(8) 0.012(6) 0.006(10)
F8 0.090(10) 0.108(5) 0.124(12) 0.021(7) 0.049(9) -0.006(5)
F9 0.073(6) 0.131(11) 0.088(7) 0.023(9) 0.011(5) 0.003(8)
F10 0.071(7) 0.151(11) 0.097(5) 0.009(8) 0.014(5) -0.046(7)
F11 0.077(11) 0.114(5) 0.115(10) 0.001(6) 0.062(8) -0.004(6)
F12 0.095(10) 0.084(6) 0.108(10) 0.013(6) 0.058(7) -0.013(6)
O2 0.070(10) 0.111(7) 0.101(18) 0.041(9) 0.044(14) 0.012(7)
O4 0.117(12) 0.096(8) 0.136(14) -0.021(8) 0.081(9) -0.043(7)
F1X 0.081(6) 0.140(8) 0.120(13) 0.057(8) 0.058(10) 0.024(6)
F2X 0.058(5) 0.194(10) 0.063(9) -0.021(8) 0.024(7) 0.018(8)
F3X 0.050(4) 0.089(10) 0.089(4) 0.010(5) 0.012(3) -0.011(7)
F4X 0.070(5) 0.170(10) 0.105(8) -0.029(7) 0.024(5) -0.009(7)
F5X 0.050(10) 0.164(7) 0.092(10) -0.006(6) 0.022(8) 0.000(5)
F6X 0.096(9) 0.151(8) 0.131(10) -0.007(8) 0.079(8) -0.031(7)
F7X 0.127(7) 0.144(12) 0.083(6) 0.009(8) 0.012(6) 0.006(10)
F8X 0.090(10) 0.108(5) 0.124(12) 0.021(7) 0.049(9) -0.006(5)
F9X 0.073(6) 0.131(11) 0.088(7) 0.023(9) 0.011(5) 0.003(8)
F10X 0.071(7) 0.151(11) 0.097(5) 0.009(8) 0.014(5) -0.046(7)
F11X 0.077(11) 0.114(5) 0.115(10) 0.001(6) 0.062(8) -0.004(6)
F12X 0.095(10) 0.084(6) 0.108(10) 0.013(6) 0.058(7) -0.013(6)
O2X 0.070(10) 0.111(7) 0.101(18) 0.041(9) 0.044(14) 0.012(7)
O4X 0.117(12) 0.096(8) 0.136(14) -0.021(8) 0.081(9) -0.043(7)
O1 0.054(4) 0.089(5) 0.078(4) 0.026(4) 0.035(3) 0.014(3)
O3 0.050(3) 0.122(6) 0.071(4) 0.016(4) 0.033(3) 0.004(4)
O5 0.081(4) 0.116(5) 0.101(5) 0.026(4) 0.019(4) 0.007(4)
O6 0.095(5) 0.117(5) 0.105(5) 0.012(4) 0.029(4) -0.003(4)
O7 0.073(4) 0.076(4) 0.056(4) 0.010(3) 0.022(3) -0.004(3)
O8 0.048(3) 0.073(4) 0.073(4) 0.007(3) 0.022(3) 0.000(3)
N1 0.077(5) 0.080(6) 0.081(6) -0.001(5) 0.052(5) 0.005(4)
N2 0.052(4) 0.077(5) 0.049(4) 0.006(3) 0.023(3) -0.003(4)
N3 0.048(4) 0.085(5) 0.055(4) 0.022(4) 0.028(3) 0.013(4)
N4 0.036(3) 0.086(5) 0.052(4) 0.027(4) 0.020(3) 0.000(3)
N5 0.043(4) 0.077(5) 0.055(4) 0.017(4) 0.021(3) 0.004(3)
N6 0.059(5) 0.108(7) 0.066(5) 0.033(5) 0.027(4) 0.025(5)
N7 0.074(5) 0.090(6) 0.069(5) 0.016(4) 0.041(4) 0.015(4)
C1 0.054(5) 0.093(7) 0.061(5) 0.022(5) 0.033(4) 0.008(5)
C2 0.072(6) 0.093(8) 0.079(7) -0.008(6) 0.056(6) -0.008(6)
C3 0.104(9) 0.121(10) 0.097(9) -0.044(8) 0.072(8) -0.031(8)
C4 0.108(10) 0.160(14) 0.063(8) -0.028(8) 0.051(7) -0.037(10)
C5 0.063(6) 0.176(14) 0.053(6) 0.009(8) 0.027(5) -0.025(8)
C6 0.082(7) 0.112(8) 0.065(6) 0.015(6) 0.047(6) -0.002(6)
C7 0.052(5) 0.108(8) 0.049(5) 0.006(5) 0.029(4) -0.004(5)
C8 0.091(8) 0.088(8) 0.153(12) 0.023(8) 0.077(8) 0.025(6)
C9 0.114(11) 0.149(13) 0.207(18) 0.029(12) 0.109(12) 0.042(10)
C10 0.095(9) 0.147(12) 0.156(13) 0.076(11) 0.070(9) 0.057(9)
C11 0.055(5) 0.085(6) 0.057(5) 0.007(5) 0.018(4) -0.005(4)
C12 0.060(5) 0.092(7) 0.075(6) 0.018(5) 0.027(5) -0.003(5)
C13 0.060(5) 0.088(7) 0.072(6) 0.011(5) 0.030(5) 0.000(5)
C14 0.062(6) 0.093(7) 0.071(6) 0.027(5) 0.037(5) 0.022(5)
C15 0.059(6) 0.103(8) 0.079(7) 0.045(6) 0.035(5) 0.016(5)
C16 0.068(7) 0.122(10) 0.080(7) -0.019(7) 0.044(6) -0.029(7)
C17 0.082(8) 0.187(15) 0.084(8) -0.074(9) 0.053(7) -0.071(9)
C18 0.051(5) 0.073(6) 0.065(5) 0.016(5) 0.031(4) -0.002(4)
C19 0.046(5) 0.081(6) 0.072(6) 0.027(5) 0.034(4) 0.014(4)
C20 0.086(7) 0.073(6) 0.083(7) 0.016(5) 0.042(6) 0.018(5)
C21 0.048(5) 0.077(6) 0.088(7) 0.033(5) 0.024(4) 0.001(4)
C22 0.053(5) 0.098(7) 0.063(6) 0.024(5) 0.024(4) 0.007(5)
C23 0.057(5) 0.110(8) 0.049(5) 0.018(5) 0.021(4) 0.027(5)
C24 0.057(5) 0.112(9) 0.059(6) 0.025(6) 0.031(4) 0.011(5)
C25 0.072(7) 0.121(9) 0.079(7) 0.047(7) 0.040(6) 0.029(6)
C26 0.082(8) 0.157(13) 0.079(8) 0.053(9) 0.042(7) 0.042(8)
C27 0.054(6) 0.170(13) 0.051(6) 0.011(7) 0.016(5) 0.026(7)
C28 0.062(7) 0.165(12) 0.088(8) 0.008(8) 0.049(6) 0.000(7)
C29 0.049(5) 0.124(9) 0.053(5) 0.018(6) 0.027(4) 0.014(6)
C30 0.062(6) 0.118(9) 0.087(7) 0.008(7) 0.031(5) 0.011(6)
C31 0.091(9) 0.141(12) 0.171(14) -0.034(11) 0.085(10) -0.013(8)
C32 0.162(15) 0.099(10) 0.34(3) -0.043(14) 0.193(19) -0.030(10)
C33 0.077(7) 0.151(11) 0.107(9) -0.005(8) 0.048(7) 0.005(7)
C34 0.115(11) 0.162(14) 0.125(12) -0.027(11) 0.055(10) -0.017(10)
C35 0.075(7) 0.144(12) 0.117(10) -0.032(9) 0.051(7) -0.005(7)
C36 0.067(5) 0.075(5) 0.098(5) 0.010(5) 0.006(4) -0.001(4)
C37 0.057(5) 0.090(6) 0.058(5) 0.019(4) 0.011(4) -0.006(4)
C38 0.041(4) 0.072(6) 0.051(5) 0.005(4) 0.008(3) 0.004(4)
C39 0.064(6) 0.086(7) 0.054(5) 0.008(5) 0.009(4) -0.022(5)
N1S 0.106(8) 0.231(15) 0.095(8) -0.037(8) 0.062(7) -0.079(9)
C1S 0.073(7) 0.170(13) 0.075(7) -0.022(7) 0.037(6) -0.048(8)
C2S 0.080(8) 0.195(15) 0.090(8) -0.013(9) 0.051(7) -0.048(9)

loop_
_atom_type_symbol
_atom_type_description
_atom_type_scat_dispersion_real
_atom_type_scat_dispersion_imag
_atom_type_scat_source
C C 0.0033 0.0016 'International Tables Vol C Tables 4.2.6.8 and 6.1.1.4'
H H 0.0000 0.0000 'International Tables Vol C Tables 4.2.6.8 and 6.1.1.4'
N N 0.0061 0.0033 'International Tables Vol C Tables 4.2.6.8 and 6.1.1.4'
O O 0.0106 0.0060 'International Tables Vol C Tables 4.2.6.8 and 6.1.1.4'
F F 0.0171 0.0103 'International Tables Vol C Tables 4.2.6.8 and 6.1.1.4'
Pd Pd -0.9988 1.0072 'International Tables Vol C Tables 4.2.6.8 and 6.1.1.4'

loop_
_geom_angle_atom_site_label_1
_geom_angle_atom_site_label_2
_geom_angle_atom_site_label_3
_geom_angle
C18 Pd1 O1 87.7(3)
C18 Pd1 C1 177.0(4)
O1 Pd1 C1 92.6(3)
C18 Pd1 O3 91.3(3)
O1 Pd1 O3 178.0(3)
C1 Pd1 O3 88.3(3)
O5 Pd2 O7 165.3(3)
O5 Pd2 C19 90.3(3)
O7 Pd2 C19 91.2(3)
O5 Pd2 C23 89.7(3)
O7 Pd2 C23 88.9(3)
C19 Pd2 C23 179.8(5)
C14 O1 Pd1 115.5(6)
C16 O3 Pd1 117.5(7)
C36 O5 Pd2 114.6(8)
C38 O7 Pd2 116.9(6)
C1 N1 C2 109.1(9)
C1 N1 C8 124.0(10)
C2 N1 C8 126.8(10)
C1 N2 C7 109.0(8)
C1 N2 C11 123.5(8)
C7 N2 C11 127.6(8)
C18 N3 C19 112.4(8)
C18 N3 C20 123.9(9)
C19 N3 C20 123.8(8)
C18 N4 N5 110.1(7)
C18 N4 C21 127.6(8)
N5 N4 C21 122.3(8)
C19 N5 N4 108.6(8)
C19 N5 C22 128.8(8)
N4 N5 C22 122.6(7)
C23 N6 C24 110.4(10)
C23 N6 C30 124.7(9)
C24 N6 C30 124.8(10)
C23 N7 C29 108.2(9)
C23 N7 C33 119.7(10)
C29 N7 C33 131.7(11)
N2 C1 N1 109.2(9)
N2 C1 Pd1 124.0(8)
N1 C1 Pd1 126.7(7)
N1 C2 C7 106.4(9)
N1 C2 C3 134.1(12)
C7 C2 C3 119.5(12)
C4 C3 C2 120.0(14)
C3 C4 C5 120.8(13)
C4 C5 C6 122.4(12)
C7 C6 C5 117.0(12)
N2 C7 C6 133.4(11)
N2 C7 C2 106.3(9)
C6 C7 C2 120.3(10)
C10 C8 C9 123.5(12)
C10 C8 N1 113.8(9)
C9 C8 N1 113.1(11)
N2 C11 C12 111.7(8)
N2 C11 C13 110.9(7)
C12 C11 C13 112.7(8)
O1 C14 O2X 129(2)
O1 C14 O2 126(2)
O2X C14 O2 26(2)
O1 C14 C15 114.8(8)
O2X C14 C15 115(2)
O2 C14 C15 117(2)
F3 C15 F2X 119(3)
F3 C15 F3X 13(3)
F2X C15 F3X 109.0(16)
F3 C15 F1 109.1(16)
F2X C15 F1 87(2)
F3X C15 F1 119(3)
F3 C15 F2 108.0(15)
F2X C15 F2 20(2)
F3X C15 F2 96(3)
F1 C15 F2 107.4(14)
F3 C15 F1X 94(3)
F2X C15 F1X 107.7(14)
F3X C15 F1X 105.4(14)
F1 C15 F1X 21(2)
F2 C15 F1X 128(2)
F3 C15 C14 112(3)
F2X C15 C14 113(2)
F3X C15 C14 112(3)
F1 C15 C14 114.5(19)
F2 C15 C14 105.4(18)
F1X C15 C14 109.6(18)
O3 C16 O4 128.3(13)
O3 C16 O4X 124.0(13)
O4 C16 O4X 41.6(12)
O3 C16 C17 112.6(11)
O4 C16 C17 111.8(13)
O4X C16 C17 120.4(13)
F5X C17 F6 114(2)
F5X C17 F4X 124.9(15)
F6 C17 F4X 59.0(10)
F5X C17 F5 21.4(14)
F6 C17 F5 110.6(13)
F4X C17 F5 143.2(16)
F5X C17 F4 75.6(13)
F6 C17 F4 104.4(11)
F4X C17 F4 57.9(9)
F5 C17 F4 96.8(12)
F5X C17 F6X 104.5(12)
F6 C17 F6X 38.4(8)
F4X C17 F6X 95.3(10)
F5 C17 F6X 89.5(13)
F4 C17 F6X 140.6(11)
F5X C17 C16 120.1(16)
F6 C17 C16 120.3(14)
F4X C17 C16 104.5(10)
F5 C17 C16 110.1(13)
F4 C17 C16 111.9(10)
F6X C17 C16 102.0(11)
N4 C18 N3 104.2(8)
N4 C18 Pd1 125.1(7)
N3 C18 Pd1 130.4(8)
N5 C19 N3 104.7(8)
N5 C19 Pd2 126.6(8)
N3 C19 Pd2 128.6(7)
N7 C23 N6 108.4(8)
N7 C23 Pd2 128.6(8)
N6 C23 Pd2 123.0(8)
C29 C24 N6 105.4(9)
C29 C24 C25 123.0(11)
N6 C24 C25 131.6(12)
C26 C25 C24 115.8(13)
C25 C26 C27 123.0(12)
C26 C27 C28 122.1(11)
C27 C28 C29 114.5(13)
C24 C29 N7 107.6(9)
C24 C29 C28 121.6(11)
N7 C29 C28 130.8(13)
C32 C30 C31 123.6(12)
C32 C30 N6 109.9(11)
C31 C30 N6 111.5(10)
N7 C33 C34 114.9(11)
N7 C33 C35 111.3(11)
C34 C33 C35 111.3(12)
O5 C36 O6 136.0(11)
O5 C36 C37 110.6(10)
O6 C36 C37 112.1(9)
F9 C37 F7X 123(2)
F9 C37 F9X 25.2(15)
F7X C37 F9X 107.4(14)
F9 C37 F8X 80.8(13)
F7X C37 F8X 104.7(12)
F9X C37 F8X 104.4(12)
F9 C37 F8 105.3(12)
F7X C37 F8 76.9(13)
F9X C37 F8 124.3(17)
F8X C37 F8 30.0(11)
F9 C37 F7 107.6(14)
F7X C37 F7 26.6(13)
F9X C37 F7 86.3(17)
F8X C37 F7 126.9(16)
F8 C37 F7 102.2(11)
F9 C37 C36 112.7(16)
F7X C37 C36 119.1(16)
F9X C37 C36 112.9(15)
F8X C37 C36 107.1(12)
F8 C37 C36 111.8(12)
F7 C37 C36 116.1(16)
O8 C38 O7 131.6(8)
O8 C38 C39 117.7(8)
O7 C38 C39 110.7(8)
F12X C39 F11 116.6(19)
F12X C39 F10 71.9(10)
F11 C39 F10 113.5(12)
F12X C39 F10X 109.4(10)
F11 C39 F10X 77.8(12)
F10 C39 F10X 43.4(9)
F12X C39 F11X 107.0(12)
F11 C39 F11X 23.3(13)
F10 C39 F11X 133.1(15)
F10X C39 F11X 101.0(11)
F12X C39 F12 30.6(9)
F11 C39 F12 105.9(12)
F10 C39 F12 102.4(10)
F10X C39 F12 137.9(11)
F11X C39 F12 87.6(14)
F12X C39 C38 118.7(11)
F11 C39 C38 116.1(14)
F10 C39 C38 112.0(10)
F10X C39 C38 110.4(9)
F11X C39 C38 108.9(13)
F12 C39 C38 105.4(9)
N1S C1S C2S 178.7(19)

loop_
_geom_bond_atom_site_label_1
_geom_bond_atom_site_label_2
_geom_bond_distance
Pd1 C18 2.023(10)
Pd1 O1 2.026(6)
Pd1 C1 2.035(10)
Pd1 O3 2.036(6)
Pd2 O5 2.017(9)
Pd2 O7 2.024(6)
Pd2 C19 2.045(9)
Pd2 C23 2.060(9)
F1 C15 1.331(16)
F2 C15 1.358(16)
F3 C15 1.288(17)
F4 C17 1.435(14)
F5 C17 1.341(15)
F6 C17 1.231(13)
F7 C37 1.330(15)
F8 C37 1.321(14)
F9 C37 1.287(15)
F10 C39 1.303(12)
F11 C39 1.266(15)
F12 C39 1.385(13)
O2 C14 1.246(12)
O4 C16 1.242(12)
F1X C15 1.375(16)
F2X C15 1.304(17)
F3X C15 1.309(17)
F4X C17 1.287(13)
F5X C17 1.174(15)
F6X C17 1.479(14)
F7X C37 1.303(15)
F8X C37 1.316(14)
F9X C37 1.311(15)
F10X C39 1.351(13)
F11X C39 1.370(15)
F12X C39 1.261(13)
O2X C14 1.244(12)
O4X C16 1.254(12)
O1 C14 1.224(11)
O3 C16 1.209(13)
O5 C36 1.119(12)
O6 C36 1.261(13)
O7 C38 1.253(11)
O8 C38 1.208(10)
N1 C1 1.341(13)
N1 C2 1.368(14)
N1 C8 1.490(14)
N2 C1 1.323(11)
N2 C7 1.384(12)
N2 C11 1.487(12)
N3 C18 1.354(11)
N3 C19 1.354(12)
N3 C20 1.464(12)
N4 C18 1.306(12)
N4 N5 1.382(10)
N4 C21 1.477(11)
N5 C19 1.313(11)
N5 C22 1.439(12)
N6 C23 1.339(13)
N6 C24 1.377(12)
N6 C30 1.479(15)
N7 C23 1.300(13)
N7 C29 1.416(12)
N7 C33 1.442(16)
C2 C7 1.397(14)
C2 C3 1.411(16)
C3 C4 1.327(19)
C4 C5 1.363(19)
C5 C6 1.400(18)
C6 C7 1.392(14)
C8 C10 1.434(16)
C8 C9 1.444(15)
C11 C12 1.524(12)
C11 C13 1.543(12)
C14 C15 1.553(12)
C16 C17 1.579(15)
C24 C29 1.348(15)
C24 C25 1.400(14)
C25 C26 1.355(18)
C26 C27 1.378(18)
C27 C28 1.398(18)
C28 C29 1.429(16)
C30 C32 1.426(16)
C30 C31 1.459(15)
C33 C34 1.457(18)
C33 C35 1.573(16)
C36 C37 1.630(9)
C38 C39 1.574(12)
N1S C1S 1.130(13)
C1S C2S 1.449(14)
